data_7703366
loop_
_publ_author_name
'Li, Haijian'
'Kegler, Philip'
'Alekseev, Evgeny V.'

_publ_section_title
;
 Crystal growth of novel 3D skeleton uranyl germanium complexes: influence
 of synthetic conditions on crystal structures.
;
_journal_issue 7
_journal_name_full 'Dalton transactions (Cambridge, England : 2003)'
_journal_page_first 2244
_journal_page_last 2257
_journal_paper_doi 10.1039/c9dt04750f
_journal_volume 49
_journal_year 2020
_chemical_formula_sum 'Ge2 O14 Rb2 U3'
_chemical_formula_weight 1254.21
_space_group_crystal_system orthorhombic
_space_group_IT_number 62
_space_group_name_Hall '-P 2ac 2n'
_space_group_name_H-M_alt 'P n m a'
_audit_creation_method SHELXL-2018/1
_audit_update_record
;
2019-12-05 deposited with the CCDC.	2020-01-24 downloaded from the CCDC.
;
_cell_angle_alpha 90
_cell_angle_beta 90
_cell_angle_gamma 90
_cell_formula_units_Z 4
_cell_length_a 10.2880(4)
_cell_length_b 7.6612(2)
_cell_length_c 16.1444(5)
_cell_measurement_reflns_used 3841
_cell_measurement_temperature 293(2)
_cell_measurement_theta_max 32.1390
_cell_measurement_theta_min 3.1980
_cell_volume 1272.48(7)
_computing_structure_refinement 'SHELXL-2018/1 (Sheldrick, 2018)'
_diffrn_ambient_temperature 293(2)
_diffrn_detector_area_resol_mean '\w scans'
_diffrn_measured_fraction_theta_full 0.999
_diffrn_measured_fraction_theta_max 0.999
_diffrn_measurement_device_type graphite
_diffrn_measurement_method 'SuperNova, Dual, Cu at zero, Eos'
_diffrn_radiation_type MoK\a
_diffrn_radiation_wavelength 0.71073
_diffrn_reflns_av_R_equivalents 0.0458
_diffrn_reflns_av_unetI/netI 0.0276
_diffrn_reflns_Laue_measured_fraction_full 0.999
_diffrn_reflns_Laue_measured_fraction_max 0.999
_diffrn_reflns_limit_h_max 13
_diffrn_reflns_limit_h_min -13
_diffrn_reflns_limit_k_max 7
_diffrn_reflns_limit_k_min -10
_diffrn_reflns_limit_l_max 20
_diffrn_reflns_limit_l_min -21
_diffrn_reflns_number 11432
_diffrn_reflns_point_group_measured_fraction_full 0.999
_diffrn_reflns_point_group_measured_fraction_max 0.999
_diffrn_reflns_theta_full 25.242
_diffrn_reflns_theta_max 28.276
_diffrn_reflns_theta_min 2.523
_diffrn_source 'fine-focus sealed tube'
_exptl_absorpt_coefficient_mu 50.395
_exptl_absorpt_correction_T_max 0
_exptl_absorpt_correction_T_min 0
_exptl_absorpt_correction_type multi-scan
_exptl_crystal_colour Green
_exptl_crystal_density_diffrn 6.547
_exptl_crystal_description Column
_exptl_crystal_F_000 2104
_exptl_crystal_size_max 0.400
_exptl_crystal_size_mid 0.200
_exptl_crystal_size_min 0.200
_refine_diff_density_max 1.538
_refine_diff_density_min -1.155
_refine_diff_density_rms 0.262
_refine_ls_extinction_method none
_refine_ls_goodness_of_fit_ref 1.015
_refine_ls_hydrogen_treatment undef
_refine_ls_matrix_type full
_refine_ls_number_parameters 112
_refine_ls_number_reflns 1697
_refine_ls_number_restraints 0
_refine_ls_restrained_S_all 1.015
_refine_ls_R_factor_all 0.0257
_refine_ls_R_factor_gt 0.0189
_refine_ls_shift/su_max 0.001
_refine_ls_shift/su_mean 0.000
_refine_ls_structure_factor_coef Fsqd
_refine_ls_weighting_details 'w=1/[\s^2^(Fo^2^)+(0.0144P)^2^] where P=(Fo^2^+2Fc^2^)/3'
_refine_ls_weighting_scheme calc
_refine_ls_wR_factor_gt 0.0358
_refine_ls_wR_factor_ref 0.0374
_reflns_Friedel_coverage 0.000
_reflns_number_gt 1504
_reflns_number_total 1697
_reflns_threshold_expression 'I > 2\s(I)'
_cod_data_source_file c9dt04750f2.cif
_cod_data_source_block Rb2(UO2)3(GeO4)2
_cod_depositor_comments 'Adding full bibliography for 7703362--7703366.cif.'
_cod_original_cell_volume 1272.46(7)
_cod_database_code 7703366
_shelx_shelxl_version_number 2018/1
_shelx_space_group_comment
;
The symmetry employed for this shelxl refinement is uniquely defined
by the following loop, which should always be used as a source of
symmetry information in preference to the above space-group names.
They are only intended as comments.
;
_shelx_estimated_absorpt_t_min 0.018
_shelx_estimated_absorpt_t_max 0.035

loop_
_space_group_symop_operation_xyz
'x, y, z'
'-x+1/2, -y, z+1/2'
'-x, y+1/2, -z'
'x+1/2, -y+1/2, -z+1/2'
'-x, -y, -z'
'x-1/2, y, -z-1/2'
'x, -y-1/2, z'
'-x-1/2, y-1/2, z-1/2'

loop_
_atom_site_label
_atom_site_type_symbol
_atom_site_fract_x
_atom_site_fract_y
_atom_site_fract_z
_atom_site_U_iso_or_equiv
_atom_site_adp_type
_atom_site_occupancy
_atom_site_site_symmetry_order
_atom_site_calc_flag
_atom_site_refinement_flags_posn
_atom_site_refinement_flags_adp
_atom_site_refinement_flags_occupancy
U1 U 0.62068(3) 0.250000 0.71708(2) 0.00776(7) Uani 1 2 d S T P
U2 U 0.64934(3) -0.250000 0.69896(2) 0.00776(7) Uani 1 2 d S T P
U3 U 0.50087(3) 0.250000 0.98672(2) 0.00807(7) Uani 1 2 d S T P
Ge1 Ge 0.41715(6) -0.00924(7) 0.82737(3) 0.00770(12) Uani 1 1 d . . .
Rb1 Rb 0.33751(7) -0.00831(7) 0.57886(4) 0.02286(14) Uani 1 1 d . . .
O1 O 0.6750(6) 0.250000 0.9846(3) 0.0114(12) Uani 1 2 d S T P
O2 O 0.4568(6) 0.250000 0.8285(3) 0.0124(12) Uani 1 2 d S T P
O3 O 0.5091(4) -0.0231(4) 0.7355(2) 0.0104(8) Uani 1 1 d . . .
O4 O 0.3262(6) 0.250000 0.9898(3) 0.0121(12) Uani 1 2 d S T P
O5 O 0.5326(6) 0.250000 0.6197(3) 0.0106(11) Uani 1 2 d S T P
O6 O 0.5055(4) -0.0183(4) 0.9207(2) 0.0080(8) Uani 1 1 d . . .
O7 O 0.5773(6) -0.250000 0.5966(3) 0.0131(12) Uani 1 2 d S T P
O8 O 0.3725(6) -0.250000 0.8323(3) 0.0116(12) Uani 1 2 d S T P
O9 O 0.2469(4) 0.0242(4) 0.8268(2) 0.0094(8) Uani 1 1 d . . .
O10 O 0.7234(6) 0.250000 0.8076(3) 0.0155(13) Uani 1 2 d S T P
O11 O 0.7064(6) -0.250000 0.8043(3) 0.0146(12) Uani 1 2 d S T P

loop_
_atom_site_aniso_label
_atom_site_aniso_U_11
_atom_site_aniso_U_22
_atom_site_aniso_U_33
_atom_site_aniso_U_23
_atom_site_aniso_U_13
_atom_site_aniso_U_12
U1 0.00783(16) 0.00584(12) 0.00961(13) 0.000 -0.00030(11) 0.000
U2 0.00820(16) 0.00597(12) 0.00912(13) 0.000 0.00001(11) 0.000
U3 0.00899(16) 0.00579(12) 0.00942(13) 0.000 0.00018(11) 0.000
Ge1 0.0059(3) 0.0099(2) 0.0073(2) 0.00006(19) -0.0002(2) 0.0003(2)
Rb1 0.0200(4) 0.0140(3) 0.0346(3) -0.0016(2) -0.0094(3) 0.0002(2)
O1 0.008(3) 0.013(3) 0.014(3) 0.000 0.000(2) 0.000
O2 0.018(3) 0.007(2) 0.012(3) 0.000 0.000(2) 0.000
O3 0.008(2) 0.0101(17) 0.0127(18) 0.0019(14) 0.0026(15) -0.0008(14)
O4 0.004(3) 0.015(3) 0.017(3) 0.000 0.001(2) 0.000
O5 0.012(3) 0.011(2) 0.009(2) 0.000 -0.005(2) 0.000
O6 0.012(2) 0.0023(16) 0.0095(17) 0.0004(13) -0.0010(15) 0.0006(14)
O7 0.010(3) 0.014(3) 0.016(3) 0.000 -0.001(2) 0.000
O8 0.011(3) 0.008(2) 0.015(3) 0.000 0.000(2) 0.000
O9 0.006(2) 0.0093(17) 0.0129(18) -0.0007(14) -0.0009(15) 0.0018(15)
O10 0.018(4) 0.018(3) 0.011(3) 0.000 -0.001(2) 0.000
O11 0.016(4) 0.013(3) 0.014(3) 0.000 0.000(2) 0.000

loop_
_atom_type_symbol
_atom_type_description
_atom_type_scat_dispersion_real
_atom_type_scat_dispersion_imag
_atom_type_scat_source
O O 0.0106 0.0060 'International Tables Vol C Tables 4.2.6.8 and 6.1.1.4'
Rb Rb -0.9393 2.9676 'International Tables Vol C Tables 4.2.6.8 and 6.1.1.4'
Ge Ge 0.1547 1.8001 'International Tables Vol C Tables 4.2.6.8 and 6.1.1.4'
U U -9.6767 9.6646 'International Tables Vol C Tables 4.2.6.8 and 6.1.1.4'

loop_
_geom_angle_atom_site_label_1
_geom_angle_atom_site_label_2
_geom_angle_atom_site_label_3
_geom_angle
_geom_angle_site_symmetry_1
_geom_angle_site_symmetry_3
O10 U1 O5 174.1(3) . .
O10 U1 O9 85.27(16) . 4_556
O5 U1 O9 90.89(15) . 4_556
O10 U1 O9 85.27(16) . 6_657
O5 U1 O9 90.89(15) . 6_657
O9 U1 O9 98.94(19) 4_556 6_657
O10 U1 O3 100.35(12) . 7_565
O5 U1 O3 82.46(13) . 7_565
O9 U1 O3 69.48(13) 4_556 7_565
O9 U1 O3 166.42(13) 6_657 7_565
O10 U1 O3 100.35(13) . .
O5 U1 O3 82.46(13) . .
O9 U1 O3 166.42(13) 4_556 .
O9 U1 O3 69.48(13) 6_657 .
O3 U1 O3 120.92(18) 7_565 .
O10 U1 O2 79.0(2) . .
O5 U1 O2 106.9(2) . .
O9 U1 O2 128.11(10) 4_556 .
O9 U1 O2 128.11(10) 6_657 .
O3 U1 O2 65.38(10) 7_565 .
O3 U1 O2 65.38(10) . .
O10 U1 Ge1 86.35(15) . 7_565
O5 U1 Ge1 98.43(15) . 7_565
O9 U1 Ge1 94.04(9) 4_556 7_565
O9 U1 Ge1 163.90(9) 6_657 7_565
O3 U1 Ge1 29.64(9) 7_565 7_565
O3 U1 Ge1 98.62(9) . 7_565
O2 U1 Ge1 36.35(2) . 7_565
O10 U1 Ge1 86.35(15) . .
O5 U1 Ge1 98.43(15) . .
O9 U1 Ge1 163.90(9) 4_556 .
O9 U1 Ge1 94.04(9) 6_657 .
O3 U1 Ge1 98.62(9) 7_565 .
O3 U1 Ge1 29.64(9) . .
O2 U1 Ge1 36.35(2) . .
Ge1 U1 Ge1 71.701(19) 7_565 .
O10 U1 U2 90.95(2) . 1_565
O5 U1 U2 88.42(2) . 1_565
O9 U1 U2 34.63(9) 4_556 1_565
O9 U1 U2 133.50(9) 6_657 1_565
O3 U1 U2 35.01(9) 7_565 1_565
O3 U1 U2 155.62(9) . 1_565
O2 U1 U2 96.183(6) . 1_565
Ge1 U1 U2 60.320(10) 7_565 1_565
Ge1 U1 U2 132.018(12) . 1_565
O10 U1 U2 90.95(2) . .
O5 U1 U2 88.42(2) . .
O9 U1 U2 133.50(9) 4_556 .
O9 U1 U2 34.62(10) 6_657 .
O3 U1 U2 155.62(9) 7_565 .
O3 U1 U2 35.01(9) . .
O2 U1 U2 96.184(6) . .
Ge1 U1 U2 132.019(12) 7_565 .
Ge1 U1 U2 60.320(10) . .
U2 U1 U2 167.625(12) 1_565 .
O10 U1 Rb1 147.47(9) . 7_565
O5 U1 Rb1 35.65(11) . 7_565
O9 U1 Rb1 82.62(10) 4_556 7_565
O9 U1 Rb1 126.38(9) 6_657 7_565
O3 U1 Rb1 47.13(9) 7_565 7_565
O3 U1 Rb1 98.37(9) . 7_565
O2 U1 Rb1 84.98(12) . 7_565
Ge1 U1 Rb1 64.632(14) 7_565 7_565
Ge1 U1 Rb1 97.330(15) . 7_565
U2 U1 Rb1 62.673(9) 1_565 7_565
U2 U1 Rb1 118.997(11) . 7_565
O11 U2 O7 174.9(3) . .
O11 U2 O3 87.88(16) . .
O7 U2 O3 88.70(16) . .
O11 U2 O3 87.88(16) . 7
O7 U2 O3 88.70(16) . 7
O3 U2 O3 96.26(18) . 7
O11 U2 O8 83.3(2) . 6_657
O7 U2 O8 101.8(2) . 6_657
O3 U2 O8 131.12(9) . 6_657
O3 U2 O8 131.12(9) 7 6_657
O11 U2 O9 91.57(13) . 6_657
O7 U2 O9 90.78(12) . 6_657
O3 U2 O9 69.22(13) . 6_657
O3 U2 O9 165.48(13) 7 6_657
O8 U2 O9 63.11(10) 6_657 6_657
O11 U2 O9 91.57(13) . 4_546
O7 U2 O9 90.78(12) . 4_546
O3 U2 O9 165.48(13) . 4_546
O3 U2 O9 69.22(13) 7 4_546
O8 U2 O9 63.11(10) 6_657 4_546
O9 U2 O9 125.30(19) 6_657 4_546
O11 U2 Ge1 81.44(16) . 6_657
O7 U2 Ge1 102.80(15) . 6_657
O3 U2 Ge1 97.50(9) . 6_657
O3 U2 Ge1 162.22(9) 7 6_657
O8 U2 Ge1 33.661(16) 6_657 6_657
O9 U2 Ge1 30.42(10) 6_657 6_657
O9 U2 Ge1 96.77(10) 4_546 6_657
O11 U2 Ge1 81.44(16) . 4_546
O7 U2 Ge1 102.80(15) . 4_546
O3 U2 Ge1 162.22(10) . 4_546
O3 U2 Ge1 97.50(9) 7 4_546
O8 U2 Ge1 33.661(16) 6_657 4_546
O9 U2 Ge1 96.77(10) 6_657 4_546
O9 U2 Ge1 30.42(10) 4_546 4_546
Ge1 U2 Ge1 66.98(2) 6_657 4_546
O11 U2 U1 87.32(2) . 1_545
O7 U2 U1 92.17(2) . 1_545
O3 U2 U1 132.37(9) . 1_545
O3 U2 U1 36.22(9) 7 1_545
O8 U2 U1 95.222(10) 6_657 1_545
O9 U2 U1 158.26(9) 6_657 1_545
O9 U2 U1 33.15(9) 4_546 1_545
Ge1 U2 U1 128.411(13) 6_657 1_545
Ge1 U2 U1 61.585(11) 4_546 1_545
O11 U2 U1 87.32(2) . .
O7 U2 U1 92.17(2) . .
O3 U2 U1 36.22(9) . .
O3 U2 U1 132.37(9) 7 .
O8 U2 U1 95.223(10) 6_657 .
O9 U2 U1 33.15(9) 6_657 .
O9 U2 U1 158.26(10) 4_546 .
Ge1 U2 U1 61.586(11) 6_657 .
Ge1 U2 U1 128.411(13) 4_546 .
U1 U2 U1 167.625(12) 1_545 .
O11 U2 Rb1 133.53(16) . 7
O7 U2 Rb1 42.50(14) . 7
O3 U2 Rb1 88.44(10) . 7
O3 U2 Rb1 46.62(9) 7 7
O8 U2 Rb1 130.54(10) 6_657 7
O9 U2 Rb1 129.62(9) 6_657 7
O9 U2 Rb1 81.43(10) 4_546 7
Ge1 U2 Rb1 144.871(15) 6_657 7
Ge1 U2 Rb1 109.216(14) 4_546 7
U1 U2 Rb1 62.366(9) 1_545 7
U1 U2 Rb1 114.631(11) . 7
O1 U3 O4 179.5(2) . .
O1 U3 O6 88.33(12) . 7_565
O4 U3 O6 91.92(12) . 7_565
O1 U3 O6 88.33(12) . .
O4 U3 O6 91.92(12) . .
O6 U3 O6 125.15(17) 7_565 .
O1 U3 O6 92.31(14) . 3_657
O4 U3 O6 87.34(14) . 3_657
O6 U3 O6 67.55(15) 7_565 3_657
O6 U3 O6 167.30(9) . 3_657
O1 U3 O6 92.31(14) . 5_657
O4 U3 O6 87.34(14) . 5_657
O6 U3 O6 167.30(9) 7_565 5_657
O6 U3 O6 67.55(15) . 5_657
O6 U3 O6 99.75(17) 3_657 5_657
O1 U3 O2 99.0(2) . .
O4 U3 O2 81.5(2) . .
O6 U3 O2 63.29(9) 7_565 .
O6 U3 O2 63.29(9) . .
O6 U3 O2 128.97(9) 3_657 .
O6 U3 O2 128.97(9) 5_657 .
O1 U3 Ge1 103.99(13) . .
O4 U3 Ge1 76.43(13) . .
O6 U3 Ge1 100.23(9) 7_565 .
O6 U3 Ge1 29.41(9) . .
O6 U3 Ge1 159.56(9) 3_657 .
O6 U3 Ge1 91.93(9) 5_657 .
O2 U3 Ge1 37.05(3) . .
O1 U3 Ge1 103.99(13) . 7_565
O4 U3 Ge1 76.43(13) . 7_565
O6 U3 Ge1 29.41(9) 7_565 7_565
O6 U3 Ge1 100.23(9) . 7_565
O6 U3 Ge1 91.93(9) 3_657 7_565
O6 U3 Ge1 159.56(9) 5_657 7_565
O2 U3 Ge1 37.05(3) . 7_565
Ge1 U3 Ge1 72.415(19) . 7_565
O1 U3 U3 90.38(2) . 5_667
O4 U3 U3 89.56(2) . 5_667
O6 U3 U3 33.82(8) 7_565 5_667
O6 U3 U3 158.97(9) . 5_667
O6 U3 U3 33.73(8) 3_657 5_667
O6 U3 U3 133.48(9) 5_657 5_667
O2 U3 U3 96.243(9) . 5_667
Ge1 U3 U3 132.143(14) . 5_667
Ge1 U3 U3 59.796(10) 7_565 5_667
O1 U3 U3 90.38(2) . 5_657
O4 U3 U3 89.56(2) . 5_657
O6 U3 U3 158.97(9) 7_565 5_657
O6 U3 U3 33.82(8) . 5_657
O6 U3 U3 133.48(9) 3_657 5_657
O6 U3 U3 33.73(8) 5_657 5_657
O2 U3 U3 96.243(9) . 5_657
Ge1 U3 U3 59.795(10) . 5_657
Ge1 U3 U3 132.143(14) 7_565 5_657
U3 U3 U3 167.212(16) 5_667 5_657
O1 U3 Rb1 32.45(7) . 4_556
O4 U3 Rb1 147.79(7) . 4_556
O6 U3 Rb1 55.88(10) 7_565 4_556
O6 U3 Rb1 106.88(10) . 4_556
O6 U3 Rb1 79.76(10) 3_657 4_556
O6 U3 Rb1 123.75(10) 5_657 4_556
O2 U3 Rb1 83.93(12) . 4_556
Ge1 U3 Rb1 107.574(15) . 4_556
Ge1 U3 Rb1 74.657(15) 7_565 4_556
U3 U3 Rb1 63.634(11) 5_667 4_556
U3 U3 Rb1 120.596(14) 5_657 4_556
O6 Ge1 O3 116.15(18) . .
O6 Ge1 O9 121.41(17) . .
O3 Ge1 O9 122.35(18) . .
O6 Ge1 O8 92.91(19) . .
O3 Ge1 O8 96.1(2) . .
O9 Ge1 O8 84.4(2) . .
O6 Ge1 O2 85.83(19) . .
O3 Ge1 O2 87.63(19) . .
O9 Ge1 O2 93.3(2) . .
O8 Ge1 O2 176.2(2) . .
O6 Ge1 U2 120.82(12) . 6_557
O3 Ge1 U2 107.59(13) . 6_557
O9 Ge1 U2 42.57(11) . 6_557
O8 Ge1 U2 43.23(17) . 6_557
O2 Ge1 U2 135.01(18) . 6_557
O6 Ge1 U3 40.23(10) . .
O3 Ge1 U3 122.81(12) . .
O9 Ge1 U3 99.92(12) . .
O8 Ge1 U3 127.07(16) . .
O2 Ge1 U3 50.43(14) . .
U2 Ge1 U3 129.375(19) 6_557 .
O6 Ge1 U1 98.84(12) . .
O3 Ge1 U1 42.42(11) . .
O9 Ge1 U1 121.55(11) . .
O8 Ge1 U1 137.62(16) . .
O2 Ge1 U1 46.13(16) . .
U2 Ge1 U1 139.935(18) 6_557 .
U3 Ge1 U1 84.125(14) . .
O6 Ge1 Rb1 160.33(13) . .
O3 Ge1 Rb1 44.19(13) . .
O9 Ge1 Rb1 78.25(12) . .
O8 Ge1 Rb1 89.66(16) . .
O2 Ge1 Rb1 92.72(14) . .
U2 Ge1 Rb1 73.227(15) 6_557 .
U3 Ge1 Rb1 143.120(17) . .
U1 Ge1 Rb1 66.924(14) . .
O1 Rb1 O4 85.54(11) 6_557 2_554
O1 Rb1 O5 90.82(12) 6_557 .
O4 Rb1 O5 163.05(14) 2_554 .
O1 Rb1 O10 60.79(14) 6_557 6_557
O4 Rb1 O10 120.59(16) 2_554 6_557
O5 Rb1 O10 71.03(15) . 6_557
O1 Rb1 O11 113.85(15) 6_557 6_557
O4 Rb1 O11 69.57(13) 2_554 6_557
O5 Rb1 O11 126.66(14) . 6_557
O10 Rb1 O11 80.94(10) 6_557 6_557
O1 Rb1 O3 132.13(11) 6_557 .
O4 Rb1 O3 135.92(10) 2_554 .
O5 Rb1 O3 56.07(11) . .
O10 Rb1 O3 75.07(13) 6_557 .
O11 Rb1 O3 73.53(13) 6_557 .
O1 Rb1 O7 159.47(14) 6_557 .
O4 Rb1 O7 97.32(11) 2_554 .
O5 Rb1 O7 80.53(11) . .
O10 Rb1 O7 131.46(15) 6_557 .
O11 Rb1 O7 85.99(13) 6_557 .
O3 Rb1 O7 56.40(11) . .
O1 Rb1 O6 54.32(12) 6_557 6_557
O4 Rb1 O6 53.35(11) 2_554 6_557
O5 Rb1 O6 135.08(10) . 6_557
O10 Rb1 O6 67.36(13) 6_557 6_557
O11 Rb1 O6 61.99(13) 6_557 6_557
O3 Rb1 O6 124.72(9) . 6_557
O7 Rb1 O6 141.49(9) . 6_557
O1 Rb1 O7 57.38(14) 6_557 5_656
O4 Rb1 O7 95.96(12) 2_554 5_656
O5 Rb1 O7 68.34(12) . 5_656
O10 Rb1 O7 102.70(9) 6_557 5_656
O11 Rb1 O7 164.41(14) 6_557 5_656
O3 Rb1 O7 122.05(11) . 5_656
O7 Rb1 O7 102.10(8) . 5_656
O6 Rb1 O7 105.06(11) 6_557 5_656
O1 Rb1 Rb1 135.26(8) 6_557 7
O4 Rb1 Rb1 50.10(7) 2_554 7
O5 Rb1 Rb1 133.13(8) . 7
O10 Rb1 Rb1 132.28(7) 6_557 7
O11 Rb1 Rb1 51.39(7) 6_557 7
O3 Rb1 Rb1 87.90(6) . 7
O7 Rb1 Rb1 53.29(7) . 7
O6 Rb1 Rb1 88.71(5) 6_557 7
O7 Rb1 Rb1 123.71(5) 5_656 7
O1 Rb1 Rb1 44.74(8) 6_557 7_565
O4 Rb1 Rb1 129.90(7) 2_554 7_565
O5 Rb1 Rb1 46.87(8) . 7_565
O10 Rb1 Rb1 47.72(7) 6_557 7_565
O11 Rb1 Rb1 128.61(7) 6_557 7_565
O3 Rb1 Rb1 92.10(6) . 7_565
O7 Rb1 Rb1 126.71(7) . 7_565
O6 Rb1 Rb1 91.29(5) 6_557 7_565
O7 Rb1 Rb1 56.29(5) 5_656 7_565
Rb1 Rb1 Rb1 180.00(4) 7 7_565
O1 Rb1 Ge1 118.81(10) 6_557 .
O4 Rb1 Ge1 127.12(9) 2_554 .
O5 Rb1 Ge1 68.87(9) . .
O10 Rb1 Ge1 58.03(10) 6_557 .
O11 Rb1 Ge1 57.80(10) 6_557 .
O3 Rb1 Ge1 23.46(7) . .
O7 Rb1 Ge1 75.45(10) . .
O6 Rb1 Ge1 101.42(6) 6_557 .
O7 Rb1 Ge1 136.91(7) 5_656 .
Rb1 Rb1 Ge1 89.900(10) 7 .
Rb1 Rb1 Ge1 90.099(10) 7_565 .
U3 O1 Rb1 127.36(14) . 4_556
U3 O1 Rb1 127.36(14) . 6_657
Rb1 O1 Rb1 90.52(16) 4_556 6_657
Ge1 O2 Ge1 156.8(4) 7_565 .
Ge1 O2 U1 97.52(16) 7_565 .
Ge1 O2 U1 97.52(16) . .
Ge1 O2 U3 92.53(14) 7_565 .
Ge1 O2 U3 92.53(14) . .
U1 O2 U3 126.8(3) . .
Ge1 O3 U2 126.07(18) . .
Ge1 O3 U1 107.93(16) . .
U2 O3 U1 108.77(15) . .
Ge1 O3 Rb1 112.35(17) . .
U2 O3 Rb1 100.01(12) . .
U1 O3 Rb1 98.05(12) . .
U3 O4 Rb1 126.68(16) . 2
U3 O4 Rb1 126.68(16) . 8_666
Rb1 O4 Rb1 79.80(14) 2 8_666
U1 O5 Rb1 122.92(15) . 7_565
U1 O5 Rb1 122.92(15) . .
Rb1 O5 Rb1 86.26(16) 7_565 .
Ge1 O6 U3 110.36(16) . .
Ge1 O6 U3 124.51(17) . 5_657
U3 O6 U3 112.45(14) . 5_657
Ge1 O6 Rb1 121.12(16) . 6_657
U3 O6 Rb1 89.99(11) . 6_657
U3 O6 Rb1 92.53(11) 5_657 6_657
U2 O7 Rb1 114.24(19) . 7
U2 O7 Rb1 114.24(19) . .
Rb1 O7 Rb1 73.42(13) 7 .
U2 O7 Rb1 128.63(19) . 3_646
Rb1 O7 Rb1 77.90(8) 7 3_646
Rb1 O7 Rb1 117.00(16) . 3_646
U2 O7 Rb1 128.63(19) . 5_656
Rb1 O7 Rb1 117.00(16) 7 5_656
Rb1 O7 Rb1 77.90(8) . 5_656
Rb1 O7 Rb1 67.43(10) 3_646 5_656
Ge1 O8 Ge1 151.6(3) . 7
Ge1 O8 U2 103.11(17) . 6_557
Ge1 O8 U2 103.11(17) 7 6_557
Ge1 O9 U1 132.56(19) . 6_557
Ge1 O9 U2 107.01(16) . 6_557
U1 O9 U2 112.22(16) 6_557 6_557
U1 O10 Rb1 137.62(8) . 4_556
U1 O10 Rb1 137.62(8) . 6_657
Rb1 O10 Rb1 84.57(14) 4_556 6_657
U2 O11 Rb1 138.52(11) . 6_657
U2 O11 Rb1 138.52(11) . 4_546
Rb1 O11 Rb1 77.22(13) 6_657 4_546

loop_
_geom_bond_atom_site_label_1
_geom_bond_atom_site_label_2
_geom_bond_distance
_geom_bond_site_symmetry_2
U1 O10 1.804(5) .
U1 O5 1.815(5) .
U1 O9 2.276(4) 4_556
U1 O9 2.276(4) 6_657
U1 O3 2.404(4) 7_565
U1 O3 2.404(4) .
U1 O2 2.466(6) .
U1 Ge1 3.3911(6) 7_565
U1 Ge1 3.3911(6) .
U1 U2 3.85303(13) 1_565
U1 U2 3.85303(12) .
U1 Rb1 4.1692(7) 7_565
U2 O11 1.799(5) .
U2 O7 1.811(5) .
U2 O3 2.335(4) .
U2 O3 2.335(4) 7
U2 O8 2.351(6) 6_657
U2 O9 2.365(3) 6_657
U2 O9 2.365(3) 4_546
U2 Ge1 3.3428(6) 6_657
U2 Ge1 3.3428(6) 4_546
U2 Rb1 4.1809(7) 7
U3 O1 1.792(6) .
U3 O4 1.797(6) .
U3 O6 2.316(3) 7_565
U3 O6 2.316(3) .
U3 O6 2.321(3) 3_657
U3 O6 2.321(3) 5_657
U3 O2 2.594(5) .
U3 Ge1 3.3622(6) .
U3 Ge1 3.3622(6) 7_565
U3 U3 3.85456(13) 5_667
U3 U3 3.85456(13) 5_657
U3 Rb1 4.1270(7) 4_556
Ge1 O6 1.761(4) .
Ge1 O3 1.763(4) .
Ge1 O9 1.770(4) .
Ge1 O8 1.9024(16) .
Ge1 O2 2.0275(14) .
Ge1 Rb1 4.0949(8) .
Rb1 O1 2.786(4) 6_557
Rb1 O4 2.886(4) 2_554
Rb1 O5 2.895(4) .
Rb1 O10 2.942(4) 6_557
Rb1 O11 2.967(4) 6_557
Rb1 O3 3.086(4) .
Rb1 O7 3.098(5) .
Rb1 O6 3.416(4) 6_557
Rb1 O7 3.565(4) 5_656
Rb1 Rb1 3.7032(11) 7
Rb1 Rb1 3.9580(11) 7_565
